data_2219266
loop_
_publ_author_name
'Gille, Annika'
'Sch\"urmann, Markus'
'Preut, Hans'
'Hiersemann, Martin'

_publ_section_title
(3<i>S</i>,4<i>S</i>,5<i>S</i>)-4-Hydroxy-3-methyl-5-[(2<i>S</i>,3<i>R</i>)-3-methylpent-4-en-2-yl]-4,5-dihydrofuran-2(3<i>H</i>)-one
_journal_coeditor_code BT2768
_journal_issue 9
_journal_name_full 'Acta Crystallographica Section E'
_journal_page_first o1835
_journal_paper_doi 10.1107/S1600536808026998
_journal_volume 64
_journal_year 2008
_chemical_formula_moiety 'C11 H18 O3'
_chemical_formula_sum 'C11 H18 O3'
_chemical_formula_weight 198.25
_chemical_name_systematic
;(3<i>S</i>,4<i>S</i>,5<i>S</i>)-4-Hydroxy-3-methyl-5-[(2<i>S</i>,3<i>R</i>)-3-
methylpent-4-en-2-yl]-4,5-dihydrofuran-2(3<i>H</i>)-one
;
_space_group_IT_number 19
_symmetry_cell_setting orthorhombic
_symmetry_space_group_name_Hall 'P 2ac 2ab'
_symmetry_space_group_name_H-M 'P 21 21 21'
_atom_sites_solution_hydrogens geom
_atom_sites_solution_primary direct
_atom_sites_solution_secondary difmap
_audit_creation_method SHELXL-97
_cell_angle_alpha 90.00
_cell_angle_beta 90.00
_cell_angle_gamma 90.00
_cell_formula_units_Z 4
_cell_length_a 5.4414(14)
_cell_length_b 10.132(2)
_cell_length_c 20.975(8)
_cell_measurement_reflns_used 7554
_cell_measurement_temperature 291.0(10)
_cell_measurement_theta_max 25.01
_cell_measurement_theta_min 2.80
_cell_volume 1156.4(6)
_computing_cell_refinement
;
DENZO and SCALEPACK (Otwinowski & Minor, 1997)
;
_computing_data_collection 'COLLECT (Nonius, 1998)'
_computing_data_reduction
;
DENZO and SCALEPACK (Otwinowski & Minor, 1997)
;
_computing_molecular_graphics 'SHELXTL-Plus (Sheldrick, 2008)'
_computing_publication_material
;
SHELXL97 (Sheldrick, 2008) and PLATON (Spek, 2003)
;
_computing_structure_refinement 'SHELXL97 (Sheldrick, 2008)'
_computing_structure_solution 'SHELXS97 (Sheldrick, 2008)'
_diffrn_ambient_temperature 291.0(10)
_diffrn_detector_area_resol_mean '19 vertical, 18 horizontal'
_diffrn_measured_fraction_theta_full 0.998
_diffrn_measured_fraction_theta_max 0.998
_diffrn_measurement_device_type 'Nonius KappaCCD'
_diffrn_measurement_method
;
111 frames via \w-rotation (\D\w=2%) and two times 180 s per frame
(three sets at different \k-angles)
;
_diffrn_radiation_monochromator graphite
_diffrn_radiation_source 'fine-focus sealed tube'
_diffrn_radiation_type MoK\a
_diffrn_radiation_wavelength 0.71073
_diffrn_reflns_av_R_equivalents 0.048
_diffrn_reflns_av_sigmaI/netI 0.2829
_diffrn_reflns_limit_h_max 6
_diffrn_reflns_limit_h_min -6
_diffrn_reflns_limit_k_max 12
_diffrn_reflns_limit_k_min -12
_diffrn_reflns_limit_l_max 24
_diffrn_reflns_limit_l_min -24
_diffrn_reflns_number 7554
_diffrn_reflns_theta_full 25.01
_diffrn_reflns_theta_max 25.01
_diffrn_reflns_theta_min 2.80
_diffrn_standards_decay_% 0
_diffrn_standards_number 0
_exptl_absorpt_coefficient_mu 0.081
_exptl_absorpt_correction_type none
_exptl_crystal_colour colourless
_exptl_crystal_density_diffrn 1.139
_exptl_crystal_density_method 'not measured'
_exptl_crystal_description needle
_exptl_crystal_F_000 432
_exptl_crystal_size_max 0.36
_exptl_crystal_size_mid 0.06
_exptl_crystal_size_min 0.02
_refine_diff_density_max 0.087
_refine_diff_density_min -0.133
_refine_ls_extinction_method none
_refine_ls_goodness_of_fit_ref 0.971
_refine_ls_hydrogen_treatment constr
_refine_ls_matrix_type full
_refine_ls_number_parameters 131
_refine_ls_number_reflns 1223
_refine_ls_number_restraints 0
_refine_ls_restrained_S_all 0.971
_refine_ls_R_factor_all 0.1959
_refine_ls_R_factor_gt 0.0364
_refine_ls_shift/su_max 0.007
_refine_ls_shift/su_mean 0.000
_refine_ls_structure_factor_coef Fsqd
_refine_ls_weighting_details
; calc
 [1.0 exp(5.65(sin\q/\l)^2^)]/[\s^2^(Fo^2^)]
;
_refine_ls_weighting_scheme calc
_refine_ls_wR_factor_gt 0.0570
_refine_ls_wR_factor_ref 0.0871
_reflns_number_gt 346
_reflns_number_total 1223
_reflns_threshold_expression I>2\s(I)
_cod_data_source_file bt2768.cif
_cod_data_source_block I
_cod_database_code 2219266
_cod_database_fobs_code 2219266

loop_
_symmetry_equiv_pos_as_xyz
'x, y, z'
'-x+1/2, -y, z+1/2'
'-x, y+1/2, -z+1/2'
'x+1/2, -y+1/2, -z'

loop_
_atom_site_type_symbol
_atom_site_label
_atom_site_fract_x
_atom_site_fract_y
_atom_site_fract_z
_atom_site_U_iso_or_equiv
_atom_site_adp_type
_atom_site_calc_flag
_atom_site_refinement_flags
_atom_site_occupancy
O O1 0.1778(7) 0.0092(4) -0.3153(2) 0.0647(11) Uani d . 1
O O2 0.4408(8) 0.0462(4) -0.2370(2) 0.0971(19) Uani d . 1
O O3 0.3095(10) -0.2710(5) -0.3391(2) 0.0890(15) Uani d . 1
H H3 0.4090 -0.3080 -0.3158 0.133 Uiso calc R 1
C C1 0.2948(12) -0.0261(7) -0.2615(3) 0.075(2) Uani d . 1
C C2 0.2076(11) -0.1595(6) -0.2396(3) 0.0641(19) Uani d . 1
H H2A 0.3449 -0.2114 -0.2227 0.077 Uiso calc R 1
C C3 0.1142(11) -0.2191(6) -0.3017(3) 0.0635(19) Uani d . 1
H H3B -0.0147 -0.2849 -0.2942 0.076 Uiso calc R 1
C C4 0.0156(11) -0.0982(5) -0.3372(3) 0.0596(18) Uani d . 1
H H4A -0.1522 -0.0803 -0.3227 0.072 Uiso calc R 1
C C5 0.0176(10) -0.1020(6) -0.4090(3) 0.0578(17) Uani d . 1
H H5A 0.1854 -0.1235 -0.4225 0.069 Uiso calc R 1
C C6 -0.0502(11) 0.0338(6) -0.4390(3) 0.069(2) Uani d . 1
H H6A 0.0627 0.0986 -0.4205 0.082 Uiso calc R 1
C C7 0.0064(15) 0.0286(7) -0.5094(4) 0.107(3) Uani d . 1
H H7A 0.1591 -0.0070 -0.5193 0.129 Uiso calc R 1
C C8 -0.1131(18) 0.0629(9) -0.5549(4) 0.170(4) Uani d . 1
H H8A -0.2681 0.0996 -0.5491 0.205 Uiso calc R 1
H H8B -0.0501 0.0527 -0.5958 0.205 Uiso calc R 1
C C9 0.0066(12) -0.1412(5) -0.1883(3) 0.093(2) Uani d . 1
H H9A -0.0491 -0.2261 -0.1740 0.140 Uiso calc R 1
H H9B -0.1291 -0.0932 -0.2062 0.140 Uiso calc R 1
H H9C 0.0731 -0.0929 -0.1529 0.140 Uiso calc R 1
C C10 -0.1534(11) -0.2165(5) -0.4322(3) 0.085(2) Uani d . 1
H H10A -0.0821 -0.2998 -0.4207 0.128 Uiso calc R 1
H H10B -0.1712 -0.2119 -0.4777 0.128 Uiso calc R 1
H H10C -0.3118 -0.2079 -0.4125 0.128 Uiso calc R 1
C C11 -0.3096(12) 0.0798(6) -0.4222(3) 0.102(3) Uani d . 1
H H11A -0.3376 0.1657 -0.4401 0.152 Uiso calc R 1
H H11B -0.3269 0.0840 -0.3767 0.152 Uiso calc R 1
H H11C -0.4273 0.0187 -0.4393 0.152 Uiso calc R 1

loop_
_atom_site_aniso_label
_atom_site_aniso_U_11
_atom_site_aniso_U_22
_atom_site_aniso_U_33
_atom_site_aniso_U_12
_atom_site_aniso_U_13
_atom_site_aniso_U_23
O1 0.064(3) 0.056(3) 0.074(3) -0.002(3) -0.011(3) -0.006(2)
O2 0.091(4) 0.110(4) 0.091(4) -0.027(3) -0.026(3) -0.012(3)
O3 0.105(4) 0.080(3) 0.083(3) 0.034(3) 0.005(3) 0.002(3)
C1 0.062(6) 0.083(6) 0.081(6) 0.010(5) -0.004(5) -0.010(5)
C2 0.073(5) 0.065(5) 0.054(5) 0.008(4) -0.013(4) 0.009(3)
C3 0.072(5) 0.048(4) 0.071(5) 0.000(4) 0.009(4) 0.005(4)
C4 0.053(5) 0.056(4) 0.070(5) 0.000(4) 0.002(4) -0.006(4)
C5 0.039(4) 0.068(4) 0.066(5) 0.001(4) -0.002(4) -0.008(4)
C6 0.072(6) 0.073(4) 0.061(5) 0.005(4) -0.013(4) 0.009(4)
C7 0.133(7) 0.106(6) 0.082(7) 0.050(6) -0.028(6) 0.007(5)
C8 0.233(13) 0.159(9) 0.119(10) -0.006(8) -0.019(9) 0.019(7)
C9 0.119(7) 0.089(5) 0.071(6) 0.002(5) 0.021(6) 0.004(4)
C10 0.094(6) 0.078(5) 0.084(5) -0.016(4) -0.015(5) -0.013(4)
C11 0.085(6) 0.111(6) 0.109(6) 0.048(5) 0.007(5) 0.021(4)

loop_
_atom_type_symbol
_atom_type_description
_atom_type_scat_dispersion_real
_atom_type_scat_dispersion_imag
_atom_type_scat_source
C C 0.0033 0.0016 'International Tables Vol C Tables 4.2.6.8 and 6.1.1.4'
H H 0.0000 0.0000 'International Tables Vol C Tables 4.2.6.8 and 6.1.1.4'
O O 0.0106 0.0060 'International Tables Vol C Tables 4.2.6.8 and 6.1.1.4'

loop_
_geom_angle_atom_site_label_1
_geom_angle_atom_site_label_2
_geom_angle_atom_site_label_3
_geom_angle
C1 O1 C4 110.5(5)
C3 O3 H3 109.5
O2 C1 O1 120.8(7)
O2 C1 C2 129.0(7)
O1 C1 C2 110.2(6)
C1 C2 C3 101.6(5)
C1 C2 C9 109.1(5)
C3 C2 C9 114.0(6)
C1 C2 H2A 110.6
C3 C2 H2A 110.6
C9 C2 H2A 110.6
O3 C3 C2 111.7(5)
O3 C3 C4 106.8(5)
C2 C3 C4 102.5(5)
O3 C3 H3B 111.8
C2 C3 H3B 111.8
C4 C3 H3B 111.8
O1 C4 C5 109.1(5)
O1 C4 C3 103.2(4)
C5 C4 C3 117.6(5)
O1 C4 H4A 108.8
C5 C4 H4A 108.8
C3 C4 H4A 108.8
C4 C5 C6 112.3(5)
C4 C5 C10 109.0(5)
C6 C5 C10 112.8(5)
C4 C5 H5A 107.5
C6 C5 H5A 107.5
C10 C5 H5A 107.5
C7 C6 C11 115.1(5)
C7 C6 C5 108.4(5)
C11 C6 C5 113.3(5)
C7 C6 H6A 106.5
C11 C6 H6A 106.5
C5 C6 H6A 106.5
C8 C7 C6 130.9(9)
C8 C7 H7A 114.6
C6 C7 H7A 114.6
C7 C8 H8A 120.0
C7 C8 H8B 120.0
H8A C8 H8B 120.0
C2 C9 H9A 109.5
C2 C9 H9B 109.5
H9A C9 H9B 109.5
C2 C9 H9C 109.5
H9A C9 H9C 109.5
H9B C9 H9C 109.5
C5 C10 H10A 109.5
C5 C10 H10B 109.5
H10A C10 H10B 109.5
C5 C10 H10C 109.5
H10A C10 H10C 109.5
H10B C10 H10C 109.5
C6 C11 H11A 109.5
C6 C11 H11B 109.5
H11A C11 H11B 109.5
C6 C11 H11C 109.5
H11A C11 H11C 109.5
H11B C11 H11C 109.5

loop_
_geom_bond_atom_site_label_1
_geom_bond_atom_site_label_2
_geom_bond_distance
O1 C1 1.344(6)
O1 C4 1.475(6)
O2 C1 1.196(6)
O3 C3 1.422(6)
O3 H3 0.8200
C1 C2 1.504(7)
C2 C3 1.523(7)
C2 C9 1.546(7)
C2 H2A 0.9800
C3 C4 1.531(6)
C3 H3B 0.9800
C4 C5 1.506(6)
C4 H4A 0.9800
C5 C6 1.557(6)
C5 C10 1.564(7)
C5 H5A 0.9800
C6 C7 1.508(8)
C6 C11 1.527(6)
C6 H6A 0.9800
C7 C8 1.207(8)
C7 H7A 0.9300
C8 H8A 0.9300
C8 H8B 0.9300
C9 H9A 0.9600
C9 H9B 0.9600
C9 H9C 0.9600
C10 H10A 0.9600
C10 H10B 0.9600
C10 H10C 0.9600
C11 H11A 0.9600
C11 H11B 0.9600
C11 H11C 0.9600

loop_
_geom_hbond_atom_site_label_D
_geom_hbond_atom_site_label_H
_geom_hbond_atom_site_label_A
_geom_hbond_site_symmetry_A
_geom_hbond_distance_DH
_geom_hbond_distance_HA
_geom_hbond_distance_DA
_geom_hbond_angle_DHA
O3 H3 O2 3_644 0.82 2.02 2.798(6) 158.2

loop_
_geom_torsion_atom_site_label_1
_geom_torsion_atom_site_label_2
_geom_torsion_atom_site_label_3
_geom_torsion_atom_site_label_4
_geom_torsion
C4 O1 C1 O2 177.8(6)
C4 O1 C1 C2 -3.8(7)
O2 C1 C2 C3 -157.8(7)
O1 C1 C2 C3 24.0(7)
O2 C1 C2 C9 81.5(9)
O1 C1 C2 C9 -96.7(6)
C1 C2 C3 O3 80.8(6)
C9 C2 C3 O3 -162.0(5)
C1 C2 C3 C4 -33.2(6)
C9 C2 C3 C4 84.0(6)
C1 O1 C4 C5 -143.8(5)
C1 O1 C4 C3 -18.0(6)
O3 C3 C4 O1 -85.8(5)
C2 C3 C4 O1 31.7(6)
O3 C3 C4 C5 34.3(8)
C2 C3 C4 C5 151.8(5)
O1 C4 C5 C6 -54.5(6)
C3 C4 C5 C6 -171.5(5)
O1 C4 C5 C10 179.7(5)
C3 C4 C5 C10 62.7(7)
C4 C5 C6 C7 168.6(6)
C10 C5 C6 C7 -67.7(7)
C4 C5 C6 C11 -62.3(7)
C10 C5 C6 C11 61.4(7)
C11 C6 C7 C8 5.6(14)
C5 C6 C7 C8 133.7(11)

loop_
_cod_related_entry_id
_cod_related_entry_database
_cod_related_entry_code
1 ChemSpider 24740656
